data_4110387
loop_
_publ_author_name
'Gina M. Chiarella'
'Doris Y. Melgarejo'
'Stephen A. Koch'

_publ_contact_author_address
;Department of Chemistry
SUNY at Stony Brook
Stony Brook, NY 11794-3400
;
_publ_contact_author_email stephen.koch@sunysb.edu
_publ_contact_author_fax 631-632-7960
_publ_contact_author_name 'Stephen Koch'
_publ_contact_author_phone 631-632-7944
_publ_section_title
;
 Further Study of the Reaction of Fe2+ with CN-: Synthesis and
 Characterization of cis and trans[FeII,III(CN)4L2]n- Complexes
;
_journal_name_full 'Journal of the American Chemical Society'
_journal_page_first 1416
_journal_page_last 1417
_journal_paper_doi 10.1021/ja0571951
_journal_volume 128
_journal_year 2006
_chemical_formula_moiety '2(C8H20N 1+), FeC14N6H5 2-,H2O'
_chemical_formula_sum 'C30 H52 Fe N8 O'
_chemical_formula_weight 596.65
_chemical_name_common '[Et4N]2[Fe(II)(CN)4py2] H2O'
_chemical_name_systematic 'bistetraethylammonium cis-iron(II)tetracyanidedbispyridine'
_space_group_IT_number 14
_symmetry_cell_setting monoclinic
_symmetry_Int_Tables_number 14
_symmetry_space_group_name_Hall '-P 2ybc'
_symmetry_space_group_name_H-M 'P 1 21/c 1'
_atom_sites_solution_hydrogens geom
_atom_sites_solution_primary direct
_atom_sites_solution_secondary difmap
_audit_creation_method SHELXL-97
_cell_angle_alpha 90.00
_cell_angle_beta 106.168(2)
_cell_angle_gamma 90.00
_cell_formula_units_Z 4
_cell_length_a 16.4424(18)
_cell_length_b 11.3252(13)
_cell_length_c 18.481(2)
_cell_measurement_reflns_used 2667
_cell_measurement_temperature 293(2)
_cell_measurement_theta_max 22
_cell_measurement_theta_min 2.3
_cell_volume 3305.3(6)
_computing_cell_refinement 'Bruker SMART'
_computing_data_collection 'Bruker SMART'
_computing_data_reduction 'Bruker SAINT'
_computing_molecular_graphics 'Bruker SHELXTL'
_computing_publication_material 'Bruker SHELXTL'
_computing_structure_refinement 'SHELXL-97 (Sheldrick, 1997)'
_computing_structure_solution 'Bruker SHELXTL'
_diffrn_ambient_temperature 293(2)
_diffrn_measured_fraction_theta_full 0.886
_diffrn_measured_fraction_theta_max 0.886
_diffrn_measurement_device_type 'CCD area detector'
_diffrn_measurement_method 'phi and omega scans'
_diffrn_radiation_monochromator graphite
_diffrn_radiation_probe x-ray
_diffrn_radiation_type MoK\a
_diffrn_radiation_wavelength 0.71073
_diffrn_reflns_av_R_equivalents 0.0719
_diffrn_reflns_av_sigmaI/netI 0.1242
_diffrn_reflns_limit_h_max 21
_diffrn_reflns_limit_h_min -21
_diffrn_reflns_limit_k_max 14
_diffrn_reflns_limit_k_min -11
_diffrn_reflns_limit_l_max 22
_diffrn_reflns_limit_l_min -23
_diffrn_reflns_number 19330
_diffrn_reflns_theta_full 28.46
_diffrn_reflns_theta_max 28.46
_diffrn_reflns_theta_min 2.13
_diffrn_source 'fine-focus sealed tube'
_exptl_absorpt_coefficient_mu 0.491
_exptl_absorpt_correction_T_max 0.9740
_exptl_absorpt_correction_T_min 0.7649
_exptl_absorpt_correction_type empirical
_exptl_crystal_colour red
_exptl_crystal_density_diffrn 1.199
_exptl_crystal_description prism
_exptl_crystal_F_000 1288
_exptl_crystal_size_max .3
_exptl_crystal_size_mid .2
_exptl_crystal_size_min .2
_refine_diff_density_max 0.467
_refine_diff_density_min -0.250
_refine_diff_density_rms 0.052
_refine_ls_extinction_method none
_refine_ls_goodness_of_fit_ref 0.816
_refine_ls_hydrogen_treatment mixed
_refine_ls_matrix_type full
_refine_ls_number_parameters 373
_refine_ls_number_reflns 7394
_refine_ls_number_restraints 0
_refine_ls_restrained_S_all 0.816
_refine_ls_R_factor_all 0.1363
_refine_ls_R_factor_gt 0.0470
_refine_ls_shift/su_max 0.000
_refine_ls_shift/su_mean 0.000
_refine_ls_structure_factor_coef Fsqd
_refine_ls_weighting_details 'calc w=1/[\s^2^(Fo^2^)+(0.0412P)^2^+0.0000P] where P=(Fo^2^+2Fc^2^)/3'
_refine_ls_weighting_scheme calc
_refine_ls_wR_factor_gt 0.0916
_refine_ls_wR_factor_ref 0.1117
_reflns_number_gt 3037
_reflns_number_total 7394
_reflns_threshold_expression >2sigma(I)
_cod_data_source_file ja0571951si20051021_042151_4.cif
_cod_data_source_block '[Et4N]2[Fe(II)(CN)4py2]'
_cod_original_cell_volume 3305.2(6)
_cod_original_sg_symbol_H-M 'P 21/c'
_cod_database_code 4110387

loop_
_symmetry_equiv_pos_as_xyz
'x, y, z'
'-x, y+1/2, -z+1/2'
'-x, -y, -z'
'x, -y-1/2, z-1/2'

loop_
_atom_site_label
_atom_site_type_symbol
_atom_site_fract_x
_atom_site_fract_y
_atom_site_fract_z
_atom_site_U_iso_or_equiv
_atom_site_adp_type
_atom_site_occupancy
_atom_site_symmetry_multiplicity
_atom_site_calc_flag
_atom_site_refinement_flags
Fe1 Fe 0.25239(2) 0.00283(4) 0.257798(19) 0.03765(13) Uani 1 1 d .
C1 C 0.27751(18) -0.1626(3) 0.26995(15) 0.0431(8) Uani 1 1 d .
N1 N 0.29348(16) -0.2616(3) 0.28046(14) 0.0555(7) Uani 1 1 d .
O1 O 0.46341(17) 0.0954(2) 0.56797(14) 0.0890(9) Uani 1 1 d .
C2 C 0.15165(19) -0.0285(3) 0.28637(14) 0.0413(8) Uani 1 1 d .
N2 N 0.09054(17) -0.0485(2) 0.30340(15) 0.0616(8) Uani 1 1 d .
C3 C 0.19247(16) -0.0169(2) 0.15250(15) 0.0363(7) Uani 1 1 d .
N3 N 0.15898(14) -0.0239(2) 0.08945(13) 0.0516(7) Uani 1 1 d .
C4 C 0.31560(18) 0.0279(2) 0.36156(16) 0.0424(8) Uani 1 1 d .
N4 N 0.35584(17) 0.0454(2) 0.42240(14) 0.0640(8) Uani 1 1 d .
C5 C 0.43292(18) -0.0229(3) 0.25947(15) 0.0525(9) Uani 1 1 d .
H5 H 0.4316 -0.0831 0.2933 0.063 Uiso 1 1 calc R
N5 N 0.22407(16) 0.1788(2) 0.24783(12) 0.0430(6) Uani 1 1 d .
C6 C 0.50883(19) 0.0023(4) 0.24579(17) 0.0653(9) Uani 1 1 d .
H6 H 0.5570 -0.0408 0.2694 0.078 Uiso 1 1 calc R
N6 N 0.36048(14) 0.0340(2) 0.22699(12) 0.0428(7) Uani 1 1 d .
C7 C 0.5129(2) 0.0911(4) 0.1972(2) 0.0731(11) Uani 1 1 d .
H7 H 0.5643 0.1116 0.1889 0.088 Uiso 1 1 calc R
N7 N 0.33068(15) 0.7672(2) 0.02849(13) 0.0515(7) Uani 1 1 d .
C8 C 0.4401(2) 0.1501(3) 0.16084(18) 0.0675(10) Uani 1 1 d .
H8 H 0.4408 0.2100 0.1266 0.081 Uiso 1 1 calc R
N8 N 0.07134(14) 0.2600(2) 0.41933(13) 0.0491(7) Uani 1 1 d .
C9 C 0.3651(2) 0.1176(3) 0.17658(16) 0.0513(8) Uani 1 1 d .
H9 H 0.3155 0.1559 0.1508 0.062 Uiso 1 1 calc R
C10 C 0.2815(2) 0.2619(3) 0.27787(16) 0.0524(9) Uani 1 1 d .
H10 H 0.3355 0.2374 0.3044 0.063 Uiso 1 1 calc R
C11 C 0.2654(3) 0.3816(3) 0.27179(19) 0.0706(10) Uani 1 1 d .
H11 H 0.3081 0.4356 0.2927 0.085 Uiso 1 1 calc R
C12 C 0.1864(3) 0.4197(4) 0.2349(2) 0.0840(13) Uani 1 1 d .
H12 H 0.1740 0.5000 0.2307 0.101 Uiso 1 1 calc R
C13 C 0.1244(3) 0.3367(4) 0.20366(19) 0.0747(11) Uani 1 1 d .
H13 H 0.0697 0.3601 0.1784 0.090 Uiso 1 1 calc R
C14 C 0.1462(2) 0.2177(3) 0.21107(16) 0.0577(9) Uani 1 1 d .
H14 H 0.1048 0.1623 0.1895 0.069 Uiso 1 1 calc R
C15 C 0.3081(2) 0.7372(3) 0.09971(16) 0.0596(9) Uani 1 1 d .
H15A H 0.2560 0.7779 0.0992 0.071 Uiso 1 1 calc R
H15B H 0.3522 0.7674 0.1421 0.071 Uiso 1 1 calc R
C16 C 0.2966(2) 0.6075(3) 0.11253(18) 0.0783(11) Uani 1 1 d .
H16A H 0.2486 0.5782 0.0742 0.117 Uiso 1 1 calc R
H16B H 0.2873 0.5964 0.1611 0.117 Uiso 1 1 calc R
H16C H 0.3464 0.5652 0.1104 0.117 Uiso 1 1 calc R
C17 C 0.2657(2) 0.7162(3) -0.03949(17) 0.0728(11) Uani 1 1 d .
H17A H 0.2815 0.7385 -0.0845 0.087 Uiso 1 1 calc R
H17B H 0.2683 0.6308 -0.0359 0.087 Uiso 1 1 calc R
C18 C 0.1758(2) 0.7542(4) -0.0488(2) 0.1135(16) Uani 1 1 d .
H18A H 0.1584 0.7297 -0.0056 0.170 Uiso 1 1 calc R
H18B H 0.1396 0.7185 -0.0933 0.170 Uiso 1 1 calc R
H18C H 0.1719 0.8385 -0.0534 0.170 Uiso 1 1 calc R
C19 C 0.3336(2) 0.8994(3) 0.02450(19) 0.0725(10) Uani 1 1 d .
H19A H 0.3738 0.9284 0.0699 0.087 Uiso 1 1 calc R
H19B H 0.2783 0.9304 0.0236 0.087 Uiso 1 1 calc R
C20 C 0.3581(3) 0.9474(4) -0.0432(2) 0.1238(18) Uani 1 1 d .
H20A H 0.4127 0.9173 -0.0431 0.186 Uiso 1 1 calc R
H20B H 0.3602 1.0321 -0.0408 0.186 Uiso 1 1 calc R
H20C H 0.3168 0.9232 -0.0886 0.186 Uiso 1 1 calc R
C21 C 0.4145(2) 0.7134(3) 0.0284(2) 0.0725(11) Uani 1 1 d .
H21A H 0.4102 0.6283 0.0320 0.087 Uiso 1 1 calc R
H21B H 0.4253 0.7310 -0.0195 0.087 Uiso 1 1 calc R
C22 C 0.4889(2) 0.7551(4) 0.0908(2) 0.1117(16) Uani 1 1 d .
H22A H 0.5001 0.8366 0.0828 0.168 Uiso 1 1 calc R
H22B H 0.5377 0.7085 0.0912 0.168 Uiso 1 1 calc R
H22C H 0.4762 0.7470 0.1382 0.168 Uiso 1 1 calc R
C23 C 0.16023(19) 0.2547(3) 0.41117(17) 0.0611(9) Uani 1 1 d .
H23A H 0.1643 0.3096 0.3720 0.073 Uiso 1 1 calc R
H23B H 0.1700 0.1760 0.3946 0.073 Uiso 1 1 calc R
C24 C 0.2299(2) 0.2833(3) 0.4823(2) 0.0899(13) Uani 1 1 d .
H24A H 0.2215 0.3616 0.4989 0.135 Uiso 1 1 calc R
H24B H 0.2839 0.2789 0.4720 0.135 Uiso 1 1 calc R
H24C H 0.2282 0.2275 0.5210 0.135 Uiso 1 1 calc R
C25 C 0.0638(2) 0.1819(4) 0.48293(18) 0.0735(11) Uani 1 1 d .
H25A H 0.0053 0.1816 0.4842 0.088 Uiso 1 1 calc R
H25B H 0.0975 0.2156 0.5300 0.088 Uiso 1 1 calc R
C26 C 0.0919(3) 0.0556(4) 0.4779(2) 0.0957(13) Uani 1 1 d .
H26A H 0.0561 0.0193 0.4334 0.144 Uiso 1 1 calc R
H26B H 0.0877 0.0127 0.5215 0.144 Uiso 1 1 calc R
H26C H 0.1495 0.0548 0.4756 0.144 Uiso 1 1 calc R
C27 C 0.04786(19) 0.3821(3) 0.43770(19) 0.0664(10) Uani 1 1 d .
H27A H 0.0855 0.4049 0.4861 0.080 Uiso 1 1 calc R
H27B H -0.0092 0.3799 0.4430 0.080 Uiso 1 1 calc R
C28 C 0.0515(2) 0.4756(3) 0.3810(2) 0.0878(13) Uani 1 1 d .
H28A H 0.1086 0.4830 0.3779 0.132 Uiso 1 1 calc R
H28B H 0.0333 0.5497 0.3964 0.132 Uiso 1 1 calc R
H28C H 0.0151 0.4539 0.3326 0.132 Uiso 1 1 calc R
C29 C 0.01332(19) 0.2180(3) 0.34503(15) 0.0574(9) Uani 1 1 d .
H29A H 0.0187 0.2717 0.3057 0.069 Uiso 1 1 calc R
H29B H 0.0326 0.1410 0.3338 0.069 Uiso 1 1 calc R
C30 C -0.0785(2) 0.2089(3) 0.34197(19) 0.0748(11) Uani 1 1 d .
H30A H -0.0867 0.1435 0.3722 0.112 Uiso 1 1 calc R
H30B H -0.1115 0.1970 0.2908 0.112 Uiso 1 1 calc R
H30C H -0.0962 0.2805 0.3610 0.112 Uiso 1 1 calc R
H1 H 0.427(3) 0.068(5) 0.521(3) 0.21(3) Uiso 1 1 d .

loop_
_atom_site_aniso_label
_atom_site_aniso_U_11
_atom_site_aniso_U_22
_atom_site_aniso_U_33
_atom_site_aniso_U_23
_atom_site_aniso_U_13
_atom_site_aniso_U_12
Fe1 0.0369(2) 0.0440(3) 0.0313(2) 0.0015(2) 0.00828(16) 0.0017(2)
C1 0.0378(18) 0.063(2) 0.0300(16) 0.0003(16) 0.0117(13) 0.0015(17)
N1 0.0620(19) 0.054(2) 0.0521(17) 0.0041(15) 0.0182(14) 0.0108(16)
O1 0.101(2) 0.107(2) 0.0518(15) -0.0135(15) 0.0103(15) -0.0172(17)
C2 0.0452(19) 0.045(2) 0.0331(15) -0.0008(13) 0.0092(14) 0.0070(15)
N2 0.0548(18) 0.068(2) 0.0685(19) -0.0002(15) 0.0285(15) 0.0021(15)
C3 0.0317(15) 0.039(2) 0.0394(16) 0.0071(15) 0.0127(13) 0.0063(14)
N3 0.0496(16) 0.068(2) 0.0332(13) 0.0039(13) 0.0055(12) 0.0076(14)
C4 0.0432(18) 0.042(2) 0.0408(17) 0.0060(15) 0.0105(14) -0.0035(15)
N4 0.074(2) 0.069(2) 0.0387(15) 0.0039(13) -0.0014(14) -0.0122(15)
C5 0.0429(19) 0.075(3) 0.0395(16) -0.0021(17) 0.0120(14) -0.0038(18)
N5 0.0489(16) 0.0494(17) 0.0332(13) 0.0007(12) 0.0155(12) 0.0006(14)
C6 0.0421(19) 0.097(3) 0.057(2) 0.001(2) 0.0134(16) -0.002(2)
N6 0.0401(15) 0.0552(19) 0.0312(12) 0.0005(12) 0.0067(11) 0.0007(12)
C7 0.052(2) 0.100(3) 0.076(3) -0.015(2) 0.033(2) -0.018(2)
N7 0.0637(18) 0.0475(18) 0.0487(16) -0.0053(13) 0.0245(14) 0.0117(14)
C8 0.080(3) 0.076(3) 0.057(2) -0.0018(19) 0.038(2) -0.015(2)
N8 0.0447(16) 0.0596(19) 0.0427(15) -0.0091(13) 0.0117(12) -0.0040(13)
C9 0.059(2) 0.055(2) 0.0418(18) 0.0015(16) 0.0170(16) -0.0014(17)
C10 0.061(2) 0.054(2) 0.0461(19) 0.0003(18) 0.0218(16) -0.0048(19)
C11 0.099(3) 0.054(3) 0.069(2) 0.003(2) 0.040(2) -0.004(2)
C12 0.136(4) 0.049(3) 0.077(3) 0.013(2) 0.048(3) 0.020(3)
C13 0.089(3) 0.080(3) 0.059(2) 0.020(2) 0.027(2) 0.037(3)
C14 0.062(2) 0.067(3) 0.0448(19) 0.0109(18) 0.0170(17) 0.020(2)
C15 0.069(2) 0.070(3) 0.0442(19) -0.0008(17) 0.0217(17) 0.0058(19)
C16 0.091(3) 0.074(3) 0.069(2) 0.017(2) 0.021(2) -0.002(2)
C17 0.088(3) 0.083(3) 0.045(2) -0.0109(19) 0.0143(19) 0.012(2)
C18 0.092(3) 0.107(4) 0.112(3) -0.037(3) -0.022(3) 0.037(3)
C19 0.098(3) 0.049(3) 0.082(3) -0.005(2) 0.045(2) 0.011(2)
C20 0.204(5) 0.081(3) 0.124(4) 0.021(3) 0.109(4) 0.003(3)
C21 0.070(3) 0.069(3) 0.090(3) -0.010(2) 0.042(2) 0.014(2)
C22 0.070(3) 0.109(4) 0.153(4) -0.033(3) 0.026(3) 0.010(3)
C23 0.048(2) 0.074(3) 0.066(2) -0.0089(19) 0.0230(18) -0.0003(18)
C24 0.053(2) 0.107(4) 0.102(3) -0.018(3) 0.009(2) -0.002(2)
C25 0.071(3) 0.105(3) 0.046(2) 0.005(2) 0.0195(18) -0.001(2)
C26 0.107(3) 0.090(3) 0.095(3) 0.033(3) 0.036(3) 0.015(3)
C27 0.050(2) 0.069(3) 0.072(2) -0.034(2) 0.0031(18) 0.0026(19)
C28 0.084(3) 0.059(3) 0.107(3) -0.013(2) 0.005(2) -0.002(2)
C29 0.064(2) 0.057(2) 0.0445(19) -0.0122(16) 0.0039(16) -0.0063(18)
C30 0.059(2) 0.061(3) 0.089(3) -0.011(2) -0.0043(19) -0.0066(19)

loop_
_atom_type_symbol
_atom_type_description
_atom_type_scat_dispersion_real
_atom_type_scat_dispersion_imag
_atom_type_scat_source
C C 0.0033 0.0016 'International Tables Vol C Tables 4.2.6.8 and 6.1.1.4'
H H 0.0000 0.0000 'International Tables Vol C Tables 4.2.6.8 and 6.1.1.4'
N N 0.0061 0.0033 'International Tables Vol C Tables 4.2.6.8 and 6.1.1.4'
Fe Fe 0.3463 0.8444 'International Tables Vol C Tables 4.2.6.8 and 6.1.1.4'
O O 0.0106 0.0060 'International Tables Vol C Tables 4.2.6.8 and 6.1.1.4'

loop_
_geom_angle_atom_site_label_1
_geom_angle_atom_site_label_2
_geom_angle_atom_site_label_3
_geom_angle
C2 Fe1 C1 87.79(12)
C2 Fe1 C4 91.21(11)
C1 Fe1 C4 89.35(12)
C2 Fe1 C3 91.08(11)
C1 Fe1 C3 92.17(11)
C4 Fe1 C3 177.30(12)
C2 Fe1 N6 179.24(11)
C1 Fe1 N6 91.47(11)
C4 Fe1 N6 88.97(10)
C3 Fe1 N6 88.76(10)
C2 Fe1 N5 90.71(11)
C1 Fe1 N5 178.12(10)
C4 Fe1 N5 89.55(10)
C3 Fe1 N5 88.99(10)
N6 Fe1 N5 90.03(10)
N1 C1 Fe1 177.2(3)
N2 C2 Fe1 179.4(3)
N3 C3 Fe1 176.8(3)
N4 C4 Fe1 177.1(3)
N6 C5 C6 124.0(3)
C10 N5 C14 116.1(3)
C10 N5 Fe1 122.1(2)
C14 N5 Fe1 121.7(2)
C7 C6 C5 119.3(3)
C5 N6 C9 115.7(3)
C5 N6 Fe1 121.7(2)
C9 N6 Fe1 122.4(2)
C6 C7 C8 119.1(3)
C19 N7 C15 106.8(2)
C19 N7 C21 111.2(3)
C15 N7 C21 111.0(2)
C19 N7 C17 111.3(2)
C15 N7 C17 110.5(2)
C21 N7 C17 106.1(2)
C7 C8 C9 118.1(3)
C27 N8 C25 106.5(2)
C27 N8 C23 112.1(2)
C25 N8 C23 110.3(2)
C27 N8 C29 111.0(2)
C25 N8 C29 110.9(2)
C23 N8 C29 106.2(2)
N6 C9 C8 123.7(3)
N5 C10 C11 124.0(3)
C12 C11 C10 119.2(4)
C11 C12 C13 118.8(4)
C12 C13 C14 118.4(4)
N5 C14 C13 123.4(3)
N7 C15 C16 115.5(3)
C18 C17 N7 115.4(3)
N7 C19 C20 114.7(3)
C22 C21 N7 114.9(3)
N8 C23 C24 115.0(3)
N8 C25 C26 114.6(3)
N8 C27 C28 115.4(3)
C30 C29 N8 115.4(2)

loop_
_geom_bond_atom_site_label_1
_geom_bond_atom_site_label_2
_geom_bond_distance
Fe1 C2 1.907(3)
Fe1 C1 1.918(4)
Fe1 C4 1.931(3)
Fe1 C3 1.934(3)
Fe1 N6 2.042(2)
Fe1 N5 2.043(3)
C1 N1 1.155(4)
C2 N2 1.156(3)
C3 N3 1.145(3)
C4 N4 1.152(3)
C5 N6 1.340(3)
C5 C6 1.371(4)
N5 C10 1.339(3)
N5 C14 1.346(3)
C6 C7 1.362(4)
N6 C9 1.345(3)
C7 C8 1.372(4)
N7 C19 1.500(4)
N7 C15 1.503(3)
N7 C21 1.507(4)
N7 C17 1.518(4)
C8 C9 1.392(4)
N8 C27 1.500(4)
N8 C25 1.504(4)
N8 C23 1.512(3)
N8 C29 1.514(3)
C10 C11 1.381(4)
C11 C12 1.358(5)
C12 C13 1.388(5)
C13 C14 1.391(4)
C15 C16 1.508(4)
C17 C18 1.504(4)
C19 C20 1.518(4)
C21 C22 1.505(5)
C23 C24 1.518(4)
C25 C26 1.513(5)
C27 C28 1.503(4)
C29 C30 1.499(4)
